data_1546648
loop_
_publ_author_name
'Viswanathan, Vijayan'
'Yasmin, Sabina'
'Jayaprakash, Venkatesan'
'Velmurugan, Devadasan'

_publ_section_title
;
 <i>N</i>,<i>N</i>-Diethyl-2-[5-(4-methoxybenzylidene)-2,4-dioxo-1,3-thiazolidin-3-yl]acetamide
;
_journal_coeditor_code HB4137
_journal_issue 5
_journal_name_full IUCrData
_journal_page_first x170716
_journal_paper_doi 10.1107/S2414314617007167
_journal_volume 2
_journal_year 2017
_chemical_formula_iupac 'C17 H20 N2 O4 S'
_chemical_formula_moiety 'C17 H20 N2 O4 S'
_chemical_formula_sum 'C17 H20 N2 O4 S'
_chemical_formula_weight 348.41
_chemical_name_systematic <i>N</i>,<i>N</i>-Diethyl-2-[5-(4-methoxybenzylidene)-2,4-dioxo-1,3-thiazolidin-3-yl]acetamide
_space_group_crystal_system monoclinic
_space_group_IT_number 14
_space_group_name_Hall '-P 2yn'
_space_group_name_H-M_alt 'P 1 21/n 1'
_symmetry_space_group_name_Hall '-P 2yn'
_symmetry_space_group_name_H-M 'P 1 21/n 1'
_atom_sites_solution_hydrogens geom
_audit_creation_method SHELXL-2016/4
_cell_angle_alpha 90
_cell_angle_beta 95.311(4)
_cell_angle_gamma 90
_cell_formula_units_Z 4
_cell_length_a 11.6978(6)
_cell_length_b 7.1331(4)
_cell_length_c 21.1822(12)
_cell_measurement_reflns_used 4146
_cell_measurement_temperature 293(2)
_cell_measurement_theta_max 27.968
_cell_measurement_theta_min 1.917
_cell_volume 1759.89(17)
_computing_cell_refinement
;
SAINT (Bruker, 2008)
;
_computing_data_collection
;
APEX2 (Bruker, 2008)
;
_computing_data_reduction
;
SAINT (Bruker, 2008)
;
_computing_molecular_graphics
;
SHELXTL (Sheldrick, 2008)
;
_computing_publication_material
;
SHELXL2016 (Sheldrick, 2015)
;
_computing_structure_refinement
;
SHELXL2016 (Sheldrick, 2015)
;
_computing_structure_solution
;
SHELXS (Sheldrick, 2008)
;
_diffrn_ambient_temperature 293(2)
_diffrn_measured_fraction_theta_full 0.995
_diffrn_measured_fraction_theta_max 0.978
_diffrn_measurement_device_type 'Bruker SMART APEXII CCD'
_diffrn_measurement_method '\w and \f scans'
_diffrn_radiation_type MoK\a
_diffrn_radiation_wavelength 0.71073
_diffrn_reflns_av_R_equivalents 0.0525
_diffrn_reflns_limit_h_max 11
_diffrn_reflns_limit_h_min -15
_diffrn_reflns_limit_k_max 9
_diffrn_reflns_limit_k_min -9
_diffrn_reflns_limit_l_max 24
_diffrn_reflns_limit_l_min -27
_diffrn_reflns_number 12523
_diffrn_reflns_theta_full 25.242
_diffrn_reflns_theta_max 27.968
_diffrn_reflns_theta_min 1.917
_exptl_absorpt_coefficient_mu 0.207
_exptl_absorpt_correction_T_max 0.863
_exptl_absorpt_correction_T_min 0.752
_exptl_absorpt_correction_type multi-scan
_exptl_absorpt_process_details
;
(<i>SADABS</i>; Bruker, 2008)
;
_exptl_crystal_colour brown
_exptl_crystal_density_diffrn 1.315
_exptl_crystal_description block
_exptl_crystal_F_000 736
_exptl_crystal_size_max 0.28
_exptl_crystal_size_mid 0.23
_exptl_crystal_size_min 0.17
_refine_diff_density_max 0.166
_refine_diff_density_min -0.194
_refine_ls_extinction_method none
_refine_ls_goodness_of_fit_ref 0.844
_refine_ls_hydrogen_treatment constr
_refine_ls_matrix_type full
_refine_ls_number_parameters 258
_refine_ls_number_reflns 4146
_refine_ls_number_restraints 56
_refine_ls_restrained_S_all 0.862
_refine_ls_R_factor_all 0.1993
_refine_ls_R_factor_gt 0.0541
_refine_ls_shift/su_max 0.000
_refine_ls_shift/su_mean 0.000
_refine_ls_structure_factor_coef Fsqd
_refine_ls_weighting_details 'w=1/[\s^2^(Fo^2^)+(0.1074P)^2^] where P=(Fo^2^+2Fc^2^)/3'
_refine_ls_weighting_scheme calc
_refine_ls_wR_factor_gt 0.1379
_refine_ls_wR_factor_ref 0.2116
_reflns_number_gt 1342
_reflns_number_total 4146
_reflns_threshold_expression 'I > 2\s(I)'
_cod_data_source_file hb4137sup1.cif
_cod_data_source_block I
_cod_database_code 1546648
_shelx_space_group_comment
;
The symmetry employed for this shelxl refinement is uniquely defined
by the following loop, which should always be used as a source of
symmetry information in preference to the above space-group names.
They are only intended as comments.
;
_shelx_estimated_absorpt_t_min 0.944
_shelx_estimated_absorpt_t_max 0.966

loop_
_space_group_symop_operation_xyz
'x, y, z'
'-x+1/2, y+1/2, -z+1/2'
'-x, -y, -z'
'x-1/2, -y-1/2, z-1/2'

loop_
_atom_site_type_symbol
_atom_site_label
_atom_site_fract_x
_atom_site_fract_y
_atom_site_fract_z
_atom_site_U_iso_or_equiv
_atom_site_adp_type
_atom_site_calc_flag
_atom_site_occupancy
_atom_site_disorder_assembly
_atom_site_disorder_group
C C3 0.6852(4) 0.3920(6) 0.98139(18) 0.0889(12) Uani d 1 . .
H H3 0.645923 0.404422 1.017386 0.107 Uiso calc 1 A 1
C C4 0.6695(3) 0.2315(6) 0.94622(18) 0.0798(11) Uani d 1 . .
H H4 0.608647 0.153121 0.953630 0.096 Uiso calc 1 . .
C C5 0.7400(3) 0.1804(5) 0.90020(17) 0.0692(10) Uani d 1 . .
C C6 0.8256(4) 0.3040(7) 0.8900(2) 0.1029(14) Uani d 1 . .
H H6 0.885074 0.269085 0.866210 0.124 Uiso calc 1 B 1
C C8 0.7292(3) 0.0126(6) 0.86181(16) 0.0716(10) Uani d 1 . .
H H8 0.787318 -0.003383 0.835153 0.086 Uiso calc 1 . .
C C9 0.6511(3) -0.1225(5) 0.85793(16) 0.0693(10) Uani d 1 . .
C C10 0.6611(3) -0.2856(5) 0.81545(17) 0.0713(10) Uani d 1 . .
C C11 0.4918(4) -0.3558(6) 0.86037(18) 0.0849(12) Uani d 1 . .
C C12 0.5567(3) -0.5782(5) 0.78347(16) 0.0690(10) Uani d 1 . .
H H12A 0.521585 -0.674578 0.807565 0.083 Uiso calc 1 . .
H H12B 0.630996 -0.623818 0.773382 0.083 Uiso calc 1 . .
C C13 0.4810(3) -0.5400(7) 0.72212(18) 0.0680(10) Uani d 1 . .
C C14 0.4522(3) -0.8817(5) 0.71029(19) 0.0840(11) Uani d 1 . .
H H14A 0.523234 -0.894418 0.737439 0.101 Uiso calc 1 . .
H H14B 0.457094 -0.962399 0.673789 0.101 Uiso calc 1 . .
C C15 0.3535(4) -0.9451(6) 0.7461(2) 0.1128(15) Uani d 1 . .
H H15A 0.353226 -0.874479 0.784671 0.169 Uiso calc 1 . .
H H15B 0.361974 -1.076036 0.756010 0.169 Uiso calc 1 . .
H H15C 0.282503 -0.925314 0.720459 0.169 Uiso calc 1 . .
C C16 0.3669(4) -0.6514(6) 0.6298(2) 0.1011(14) Uani d 1 . .
H H16A 0.318532 -0.543771 0.635958 0.121 Uiso calc 1 . .
H H16B 0.317224 -0.758599 0.620371 0.121 Uiso calc 1 . .
C C17 0.4347(5) -0.6150(9) 0.5744(2) 0.139(2) Uani d 1 . .
H H17A 0.483720 -0.508536 0.583319 0.209 Uiso calc 1 . .
H H17B 0.383143 -0.590304 0.537429 0.209 Uiso calc 1 . .
H H17C 0.480638 -0.722981 0.567051 0.209 Uiso calc 1 . .
N N1 0.5719(2) -0.4109(4) 0.82111(13) 0.0699(8) Uani d 1 . .
N N2 0.4399(3) -0.6879(5) 0.68896(15) 0.0787(9) Uani d 1 . .
O O2 0.4063(3) -0.4452(4) 0.86787(13) 0.1112(10) Uani d 1 . .
O O3 0.7349(2) -0.3119(3) 0.78051(12) 0.0892(9) Uani d 1 . .
O O4 0.4629(2) -0.3782(4) 0.70499(12) 0.0911(8) Uani d 1 . .
S S1 0.52785(9) -0.14350(16) 0.89820(5) 0.0943(5) Uani d 1 . .
O O1A 0.8368(13) 0.629(2) 1.0134(6) 0.130(5) Uani d 0.416(16) C 1
C C1A 0.7701(18) 0.694(3) 1.0625(9) 0.115(6) Uani d 0.416(16) C 1
H H1A1 0.708181 0.770687 1.044279 0.173 Uiso calc 0.416(16) C 1
H H1A2 0.817939 0.765989 1.092696 0.173 Uiso calc 0.416(16) C 1
H H1A3 0.739503 0.588108 1.083304 0.173 Uiso calc 0.416(16) C 1
C C7A 0.8220(12) 0.4863(13) 0.9161(6) 0.065(4) Uani d 0.416(16) C 1
H H7A 0.865855 0.579302 0.899298 0.078 Uiso calc 0.416(16) C 1
C C2A 0.7561(12) 0.536(2) 0.9662(7) 0.100(7) Uani d 0.416(16) C 1
C C2B 0.7809(10) 0.4968(13) 0.9732(6) 0.093(5) Uani d 0.584(16) C 2
C C1B 0.7046(13) 0.7394(19) 1.0444(6) 0.113(4) Uani d 0.584(16) C 2
H H1B1 0.625442 0.717329 1.030028 0.170 Uiso calc 0.584(16) C 2
H H1B2 0.715029 0.869088 1.055557 0.170 Uiso calc 0.584(16) C 2
H H1B3 0.726055 0.662618 1.080745 0.170 Uiso calc 0.584(16) C 2
C C7B 0.8638(11) 0.4416(18) 0.9326(6) 0.118(5) Uani d 0.584(16) C 2
H H7B 0.937125 0.492941 0.934397 0.142 Uiso calc 0.584(16) C 2
O O1B 0.7743(8) 0.6939(9) 0.9952(4) 0.093(3) Uani d 0.584(16) C 2

loop_
_atom_site_aniso_label
_atom_site_aniso_U_11
_atom_site_aniso_U_22
_atom_site_aniso_U_33
_atom_site_aniso_U_12
_atom_site_aniso_U_13
_atom_site_aniso_U_23
C3 0.129(3) 0.086(3) 0.056(3) -0.022(3) 0.027(2) -0.011(2)
C4 0.100(3) 0.082(3) 0.060(2) -0.014(2) 0.025(2) -0.003(2)
C5 0.082(2) 0.079(3) 0.049(2) -0.010(2) 0.0145(19) 0.002(2)
C6 0.124(3) 0.114(4) 0.077(3) -0.041(3) 0.044(3) -0.027(3)
C8 0.081(2) 0.087(3) 0.049(2) 0.002(2) 0.0207(18) 0.000(2)
C9 0.078(2) 0.079(3) 0.054(2) -0.009(2) 0.0191(18) -0.009(2)
C10 0.082(3) 0.080(3) 0.055(2) -0.004(2) 0.023(2) -0.003(2)
C11 0.088(3) 0.108(3) 0.063(3) -0.019(2) 0.034(2) -0.015(2)
C12 0.076(2) 0.077(3) 0.056(2) -0.0049(18) 0.0196(19) -0.003(2)
C13 0.074(2) 0.076(3) 0.056(3) 0.008(2) 0.020(2) 0.001(2)
C14 0.094(3) 0.077(3) 0.080(3) 0.006(2) 0.004(2) -0.012(2)
C15 0.109(3) 0.103(3) 0.127(4) -0.008(3) 0.016(3) 0.016(3)
C16 0.104(3) 0.127(4) 0.069(3) 0.008(3) -0.012(3) 0.006(3)
C17 0.144(4) 0.213(6) 0.060(3) 0.053(4) 0.012(3) -0.006(3)
N1 0.0775(19) 0.085(2) 0.0514(18) -0.0103(17) 0.0247(15) -0.0113(17)
N2 0.093(2) 0.082(2) 0.061(2) 0.0030(18) 0.0035(17) 0.0002(19)
O2 0.0970(19) 0.143(3) 0.102(2) -0.0388(19) 0.0535(17) -0.0404(19)
O3 0.0999(18) 0.098(2) 0.0784(19) -0.0146(14) 0.0527(15) -0.0159(14)
O4 0.118(2) 0.0776(19) 0.079(2) 0.0135(15) 0.0182(15) 0.0101(16)
S1 0.0933(8) 0.1155(9) 0.0805(8) -0.0162(6) 0.0426(6) -0.0324(7)
O1A 0.139(8) 0.135(8) 0.122(8) -0.032(6) 0.038(6) -0.031(6)
C1A 0.116(12) 0.127(12) 0.107(12) -0.022(9) 0.032(10) -0.038(9)
C7A 0.060(6) 0.075(7) 0.062(6) -0.010(5) 0.014(5) 0.009(5)
C2A 0.110(9) 0.102(11) 0.085(10) -0.004(7) -0.005(7) -0.002(8)
C2B 0.143(8) 0.070(6) 0.073(7) -0.042(6) 0.042(6) -0.026(5)
C1B 0.143(10) 0.105(7) 0.093(7) -0.016(7) 0.012(8) -0.026(6)
C7B 0.120(8) 0.136(8) 0.102(7) -0.039(6) 0.029(6) -0.012(6)
O1B 0.120(6) 0.081(4) 0.081(4) -0.021(3) 0.027(4) -0.016(3)

loop_
_atom_type_symbol
_atom_type_description
_atom_type_scat_dispersion_real
_atom_type_scat_dispersion_imag
_atom_type_scat_source
C C 0.0033 0.0016 'International Tables Vol C Tables 4.2.6.8 and 6.1.1.4'
H H 0.0000 0.0000 'International Tables Vol C Tables 4.2.6.8 and 6.1.1.4'
N N 0.0061 0.0033 'International Tables Vol C Tables 4.2.6.8 and 6.1.1.4'
O O 0.0106 0.0060 'International Tables Vol C Tables 4.2.6.8 and 6.1.1.4'
S S 0.1246 0.1234 'International Tables Vol C Tables 4.2.6.8 and 6.1.1.4'

loop_
_geom_angle_atom_site_label_1
_geom_angle_atom_site_label_2
_geom_angle_atom_site_label_3
_geom_angle
C4 C3 C2B 117.2(5)
C4 C3 C2A 123.4(7)
C4 C3 H3 118.3
C2A C3 H3 118.3
C3 C4 C5 123.1(4)
C3 C4 H4 118.5
C5 C4 H4 118.5
C6 C5 C4 115.8(4)
C6 C5 C8 118.2(3)
C4 C5 C8 126.0(3)
C5 C6 C7B 123.6(6)
C5 C6 C7A 118.8(6)
C5 C6 H6 120.6
C7A C6 H6 120.6
C9 C8 C5 131.4(3)
C9 C8 H8 114.3
C5 C8 H8 114.3
C8 C9 C10 121.0(3)
C8 C9 S1 128.8(3)
C10 C9 S1 110.1(3)
O3 C10 N1 122.8(3)
O3 C10 C9 126.7(3)
N1 C10 C9 110.5(3)
O2 C11 N1 123.4(4)
O2 C11 S1 124.4(3)
N1 C11 S1 112.3(3)
N1 C12 C13 110.9(3)
N1 C12 H12A 109.5
C13 C12 H12A 109.5
N1 C12 H12B 109.5
C13 C12 H12B 109.5
H12A C12 H12B 108.1
O4 C13 N2 123.2(4)
O4 C13 C12 119.4(4)
N2 C13 C12 117.3(3)
N2 C14 C15 112.5(3)
N2 C14 H14A 109.1
C15 C14 H14A 109.1
N2 C14 H14B 109.1
C15 C14 H14B 109.1
H14A C14 H14B 107.8
C14 C15 H15A 109.5
C14 C15 H15B 109.5
H15A C15 H15B 109.5
C14 C15 H15C 109.5
H15A C15 H15C 109.5
H15B C15 H15C 109.5
N2 C16 C17 112.9(4)
N2 C16 H16A 109.0
C17 C16 H16A 109.0
N2 C16 H16B 109.0
C17 C16 H16B 109.0
H16A C16 H16B 107.8
C16 C17 H17A 109.5
C16 C17 H17B 109.5
H17A C17 H17B 109.5
C16 C17 H17C 109.5
H17A C17 H17C 109.5
H17B C17 H17C 109.5
C11 N1 C10 115.5(3)
C11 N1 C12 121.3(3)
C10 N1 C12 122.8(3)
C13 N2 C14 124.6(3)
C13 N2 C16 117.4(3)
C14 N2 C16 117.7(3)
C11 S1 C9 91.45(19)
C2A O1A C1A 106.3(11)
O1A C1A H1A1 109.5
O1A C1A H1A2 109.5
H1A1 C1A H1A2 109.5
O1A C1A H1A3 109.5
H1A1 C1A H1A3 109.5
H1A2 C1A H1A3 109.5
C2A C7A C6 124.3(11)
C2A C7A H7A 117.9
C6 C7A H7A 117.9
C3 C2A C7A 111.7(12)
C3 C2A O1A 122.9(12)
C7A C2A O1A 105.3(10)
C3 C2B C7B 122.8(7)
C3 C2B O1B 114.1(8)
C7B C2B O1B 121.0(7)
O1B C1B H1B1 109.5
O1B C1B H1B2 109.5
H1B1 C1B H1B2 109.5
O1B C1B H1B3 109.5
H1B1 C1B H1B3 109.5
H1B2 C1B H1B3 109.5
C6 C7B C2B 113.4(8)
C6 C7B H7B 123.3
C2B C7B H7B 123.3
C1B O1B C2B 119.8(8)

loop_
_geom_bond_atom_site_label_1
_geom_bond_atom_site_label_2
_geom_bond_distance
C3 C4 1.369(5)
C3 C2B 1.371(7)
C3 C2A 1.377(9)
C3 H3 0.9300
C4 C5 1.383(5)
C4 H4 0.9300
C5 C6 1.366(5)
C5 C8 1.446(5)
C6 C7B 1.380(8)
C6 C7A 1.415(8)
C6 H6 0.9300
C8 C9 1.325(4)
C8 H8 0.9300
C9 C10 1.482(5)
C9 S1 1.748(4)
C10 O3 1.203(4)
C10 N1 1.387(4)
C11 O2 1.210(4)
C11 N1 1.367(4)
C11 S1 1.746(4)
C12 N1 1.437(4)
C12 C13 1.528(5)
C12 H12A 0.9700
C12 H12B 0.9700
C13 O4 1.222(4)
C13 N2 1.332(4)
C14 N2 1.457(4)
C14 C15 1.509(5)
C14 H14A 0.9700
C14 H14B 0.9700
C15 H15A 0.9600
C15 H15B 0.9600
C15 H15C 0.9600
C16 N2 1.472(4)
C16 C17 1.498(6)
C16 H16A 0.9700
C16 H16B 0.9700
C17 H17A 0.9600
C17 H17B 0.9600
C17 H17C 0.9600
O1A C2A 1.469(9)
O1A C1A 1.432(19)
C1A H1A1 0.9600
C1A H1A2 0.9600
C1A H1A3 0.9600
C7A C2A 1.413(9)
C7A H7A 0.9300
C2B C7B 1.410(8)
C2B O1B 1.486(9)
C1B O1B 1.418(14)
C1B H1B1 0.9600
C1B H1B2 0.9600
C1B H1B3 0.9600
C7B H7B 0.9300

loop_
_geom_hbond_atom_site_label_D
_geom_hbond_atom_site_label_H
_geom_hbond_atom_site_label_A
_geom_hbond_site_symmetry_A
_geom_hbond_distance_DH
_geom_hbond_distance_HA
_geom_hbond_distance_DA
_geom_hbond_angle_DHA
C4 H4 S1 . 0.93 2.56 3.259(4) 133
C1B H1B3 O2 3_657 0.96 2.51 3.160(14) 125
C3 H3 O2 3_657 0.93 2.58 3.481(5) 164
C12 H12B O3 2_646 0.97 2.43 3.342(4) 157

loop_
_geom_torsion_atom_site_label_1
_geom_torsion_atom_site_label_2
_geom_torsion_atom_site_label_3
_geom_torsion_atom_site_label_4
_geom_torsion
C2B C3 C4 C5 -5.2(9)
C2A C3 C4 C5 13.9(11)
C3 C4 C5 C6 -2.1(6)
C3 C4 C5 C8 179.4(4)
C4 C5 C6 C7B 18.5(11)
C8 C5 C6 C7B -162.8(9)
C4 C5 C6 C7A -12.8(8)
C8 C5 C6 C7A 165.8(7)
C6 C5 C8 C9 -174.3(4)
C4 C5 C8 C9 4.1(6)
C5 C8 C9 C10 -178.2(3)
C5 C8 C9 S1 1.4(6)
C8 C9 C10 O3 -1.7(6)
S1 C9 C10 O3 178.6(3)
C8 C9 C10 N1 177.9(3)
S1 C9 C10 N1 -1.7(4)
N1 C12 C13 O4 15.3(4)
N1 C12 C13 N2 -166.4(3)
O2 C11 N1 C10 176.3(4)
S1 C11 N1 C10 -3.9(4)
O2 C11 N1 C12 2.7(6)
S1 C11 N1 C12 -177.5(3)
O3 C10 N1 C11 -176.7(3)
C9 C10 N1 C11 3.6(4)
O3 C10 N1 C12 -3.2(5)
C9 C10 N1 C12 177.2(3)
C13 C12 N1 C11 83.2(4)
C13 C12 N1 C10 -90.0(4)
O4 C13 N2 C14 -175.0(3)
C12 C13 N2 C14 6.7(5)
O4 C13 N2 C16 -1.7(5)
C12 C13 N2 C16 -180.0(3)
C15 C14 N2 C13 90.8(4)
C15 C14 N2 C16 -82.5(4)
C17 C16 N2 C13 83.3(5)
C17 C16 N2 C14 -102.9(4)
O2 C11 S1 C9 -178.0(4)
N1 C11 S1 C9 2.3(3)
C8 C9 S1 C11 -179.9(4)
C10 C9 S1 C11 -0.3(3)
C5 C6 C7A C2A 18.5(17)
C4 C3 C2A C7A -8.5(18)
C4 C3 C2A O1A -135.0(14)
C6 C7A C2A C3 -7(2)
C6 C7A C2A O1A 128.3(16)
C1A O1A C2A C3 -55(2)
C1A O1A C2A C7A 175.7(13)
C4 C3 C2B C7B -2.6(16)
C4 C3 C2B O1B 161.0(8)
C5 C6 C7B C2B -25.2(16)
C3 C2B C7B C6 16.7(18)
O1B C2B C7B C6 -145.8(15)
C3 C2B O1B C1B 27.2(16)
C7B C2B O1B C1B -168.9(11)

_cod_database_fobs_code 1546648
